data_4302729
loop_
_publ_author_name
'Stuart D. Robertson'
'Tristram Chivers'
'Heikki M. Tuononen'

_publ_contact_author_address
;
Department of Chemistry
University of Calgary, Calgary, Alberta 
T2N 1N4, Canada
;
_publ_contact_author_name 'Prof. T. Chivers'
_publ_section_title
;
Experimental and Theoretical Investigations of the Contact Ion Pairs Formed
by Reactions of the Anions [(EPR2)2N]- (R =iPr,tBu; E = S, Se) with the
Cations [(TePR2)2N]+ (R =iPr,tBu)
;
_journal_name_full 'Inorganic Chemistry'
_journal_page_first 6755
_journal_page_last 6762
_journal_paper_doi 10.1021/ic900703e
_journal_volume 48
_journal_year 2009
_chemical_formula_moiety 'C32 H72 N2 P4 S2 Te2'
_chemical_formula_sum 'C32 H72 N2 P4 S2 Te2'
_chemical_formula_weight 928.12
_chemical_name_systematic
; 
 ? 
;
_space_group_IT_number 14
_symmetry_cell_setting monoclinic
_symmetry_space_group_name_Hall '-P 2ybc'
_symmetry_space_group_name_H-M 'P 1 21/c 1'
_atom_sites_solution_hydrogens geom
_atom_sites_solution_primary Patterson
_atom_sites_solution_secondary difmap
_audit_creation_method SHELXL-97
_cell_angle_alpha 90.00
_cell_angle_beta 97.2021(13)
_cell_angle_gamma 90.00
_cell_formula_units_Z 4
_cell_length_a 16.4711(6)
_cell_length_b 14.2349(3)
_cell_length_c 18.8467(7)
_cell_measurement_reflns_used 37963
_cell_measurement_temperature 173(2)
_cell_measurement_theta_max 27.48
_cell_measurement_theta_min 1.00
_cell_volume 4384.0(2)
_computing_cell_refinement 'Nonius DENZO'
_computing_data_collection 'Nonius COLLECT'
_computing_data_reduction 'Nonius DENZO'
_computing_molecular_graphics 'Bruker SHELXTL'
_computing_publication_material 'Bruker SHELXTL'
_computing_structure_refinement 'SHELXL-97 (Sheldrick, 1997)'
_computing_structure_solution 'SHELXS-97 (Sheldrick, 1990)'
_diffrn_ambient_temperature 173(2)
_diffrn_measured_fraction_theta_full 0.999
_diffrn_measured_fraction_theta_max 0.999
_diffrn_measurement_device_type 'Nonius KappaCCD'
_diffrn_measurement_method 'phi\omega scans'
_diffrn_radiation_monochromator graphite
_diffrn_radiation_source 'fine-focus sealed tube'
_diffrn_radiation_type MoK\a
_diffrn_radiation_wavelength 0.71073
_diffrn_reflns_av_R_equivalents 0.0774
_diffrn_reflns_av_sigmaI/netI 0.0596
_diffrn_reflns_limit_h_max 19
_diffrn_reflns_limit_h_min -19
_diffrn_reflns_limit_k_max 16
_diffrn_reflns_limit_k_min -16
_diffrn_reflns_limit_l_max 22
_diffrn_reflns_limit_l_min -22
_diffrn_reflns_number 35602
_diffrn_reflns_theta_full 25.03
_diffrn_reflns_theta_max 25.03
_diffrn_reflns_theta_min 2.61
_exptl_absorpt_coefficient_mu 1.595
_exptl_absorpt_correction_T_max 0.826
_exptl_absorpt_correction_T_min 0.679
_exptl_absorpt_correction_type multi-scan
_exptl_absorpt_process_details
;
multi-scan from symmetry-related measurements 
 Sortav (Blessing 1995)
;
_exptl_crystal_colour red
_exptl_crystal_density_diffrn 1.406
_exptl_crystal_density_method 'not measured'
_exptl_crystal_description cube
_exptl_crystal_F_000 1896
_exptl_crystal_size_max 0.12
_exptl_crystal_size_mid 0.12
_exptl_crystal_size_min 0.12
_refine_diff_density_max 1.321
_refine_diff_density_min -1.311
_refine_diff_density_rms 0.166
_refine_ls_extinction_method none
_refine_ls_goodness_of_fit_ref 1.030
_refine_ls_hydrogen_treatment constr
_refine_ls_matrix_type full
_refine_ls_number_parameters 403
_refine_ls_number_reflns 7736
_refine_ls_number_restraints 0
_refine_ls_restrained_S_all 1.030
_refine_ls_R_factor_all 0.0682
_refine_ls_R_factor_gt 0.0418
_refine_ls_shift/su_max 0.001
_refine_ls_shift/su_mean 0.000
_refine_ls_structure_factor_coef Fsqd
_refine_ls_weighting_details 'calc w=1/[\s^2^(Fo^2^)+(0.0388P)^2^+8.6279P] where P=(Fo^2^+2Fc^2^)/3'
_refine_ls_weighting_scheme calc
_refine_ls_wR_factor_gt 0.0871
_refine_ls_wR_factor_ref 0.0987
_reflns_number_gt 5872
_reflns_number_total 7736
_reflns_threshold_expression >2sigma(I)
_cod_data_source_file ic900703e_si_001_2.cif
_cod_data_source_block 6c
_cod_depositor_comments
;
The following automatic conversions were performed:
'_symmetry_cell_setting' value 'Monoclinic' changed to 'monoclinic'
according to '/home/saulius/struct/CIF-dictionaries/cif_core.dic'
dictionary named 'cif_core.dic' version 2.4.1 from 2010-06-29.

Automatic conversion script
Id: cif_fix_enum 1527 2010-12-29 10:47:43Z saulius 
;
_cod_database_code 4302729

loop_
_symmetry_equiv_pos_as_xyz
'x, y, z'
'-x, y+1/2, -z+1/2'
'-x, -y, -z'
'x, -y-1/2, z-1/2'

loop_
_atom_site_label
_atom_site_type_symbol
_atom_site_fract_x
_atom_site_fract_y
_atom_site_fract_z
_atom_site_U_iso_or_equiv
_atom_site_adp_type
_atom_site_occupancy
_atom_site_symmetry_multiplicity
_atom_site_calc_flag
_atom_site_refinement_flags
_atom_site_disorder_assembly
_atom_site_disorder_group
Te1 Te 0.810371(19) 0.33875(2) 0.799864(16) 0.02717(10) Uani 1 1 d . . .
Te2 Te 0.89604(2) 0.23663(2) 0.701112(18) 0.03396(11) Uani 1 1 d . . .
P1 P 0.83980(8) 0.19596(9) 0.88410(7) 0.0290(3) Uani 1 1 d . . .
P2 P 0.85219(7) 0.09032(8) 0.75192(7) 0.0256(3) Uani 1 1 d . . .
N1 N 0.8477(2) 0.1034(3) 0.8354(2) 0.0266(9) Uani 1 1 d . . .
C10 C 0.7525(3) 0.1701(3) 0.9367(3) 0.0378(13) Uani 1 1 d . . .
C11 C 0.6719(3) 0.1862(4) 0.8880(3) 0.0473(15) Uani 1 1 d . . .
H11A H 0.6258 0.1730 0.9147 0.071 Uiso 1 1 calc R . .
H11B H 0.6693 0.1442 0.8466 0.071 Uiso 1 1 calc R . .
H11C H 0.6691 0.2516 0.8717 0.071 Uiso 1 1 calc R . .
C12 C 0.7515(4) 0.2331(4) 1.0034(3) 0.0445(14) Uani 1 1 d . . .
H12A H 0.7001 0.2236 1.0236 0.067 Uiso 1 1 calc R . .
H12B H 0.7560 0.2991 0.9897 0.067 Uiso 1 1 calc R . .
H12C H 0.7976 0.2166 1.0392 0.067 Uiso 1 1 calc R . .
C13 C 0.7570(4) 0.0669(4) 0.9601(3) 0.0577(18) Uani 1 1 d . . .
H13A H 0.7095 0.0517 0.9845 0.087 Uiso 1 1 calc R . .
H13B H 0.8074 0.0564 0.9927 0.087 Uiso 1 1 calc R . .
H13C H 0.7570 0.0265 0.9179 0.087 Uiso 1 1 calc R . .
C20 C 0.9373(4) 0.2213(4) 0.9441(3) 0.0409(13) Uani 1 1 d . . .
C21 C 1.0052(3) 0.2321(4) 0.8966(3) 0.0499(15) Uani 1 1 d . . .
H21A H 1.0566 0.2476 0.9262 0.075 Uiso 1 1 calc R . .
H21B H 0.9909 0.2826 0.8619 0.075 Uiso 1 1 calc R . .
H21C H 1.0116 0.1731 0.8711 0.075 Uiso 1 1 calc R . .
C22 C 0.9310(4) 0.3151(4) 0.9851(3) 0.0539(16) Uani 1 1 d . . .
H22A H 0.9850 0.3321 1.0095 0.081 Uiso 1 1 calc R . .
H22B H 0.8926 0.3076 1.0204 0.081 Uiso 1 1 calc R . .
H22C H 0.9114 0.3648 0.9512 0.081 Uiso 1 1 calc R . .
C23 C 0.9581(5) 0.1394(5) 0.9974(3) 0.068(2) Uani 1 1 d . . .
H23A H 1.0122 0.1500 1.0243 0.101 Uiso 1 1 calc R . .
H23B H 0.9584 0.0802 0.9709 0.101 Uiso 1 1 calc R . .
H23C H 0.9169 0.1363 1.0305 0.101 Uiso 1 1 calc R . .
C30 C 0.7503(3) 0.0564(3) 0.7039(3) 0.0328(12) Uani 1 1 d . . .
C31 C 0.6952(3) 0.1440(4) 0.6952(3) 0.0420(13) Uani 1 1 d . . .
H31A H 0.6393 0.1254 0.6767 0.063 Uiso 1 1 calc R . .
H31B H 0.7162 0.1878 0.6618 0.063 Uiso 1 1 calc R . .
H31C H 0.6951 0.1747 0.7418 0.063 Uiso 1 1 calc R . .
C32 C 0.7090(3) -0.0172(4) 0.7470(3) 0.0458(15) Uani 1 1 d . . .
H32A H 0.6526 -0.0273 0.7248 0.069 Uiso 1 1 calc R . .
H32B H 0.7087 0.0051 0.7961 0.069 Uiso 1 1 calc R . .
H32C H 0.7393 -0.0765 0.7475 0.069 Uiso 1 1 calc R . .
C33 C 0.7561(4) 0.0183(4) 0.6286(3) 0.0525(16) Uani 1 1 d . . .
H33A H 0.7010 0.0121 0.6026 0.079 Uiso 1 1 calc R . .
H33B H 0.7828 -0.0434 0.6322 0.079 Uiso 1 1 calc R . .
H33C H 0.7883 0.0617 0.6029 0.079 Uiso 1 1 calc R . .
C40 C 0.9312(3) -0.0005(3) 0.7392(3) 0.0380(13) Uani 1 1 d . . .
C41 C 1.0085(3) 0.0218(4) 0.7907(4) 0.0535(16) Uani 1 1 d . . .
H41A H 1.0511 -0.0244 0.7844 0.080 Uiso 1 1 calc R . .
H41B H 0.9957 0.0192 0.8401 0.080 Uiso 1 1 calc R . .
H41C H 1.0280 0.0848 0.7806 0.080 Uiso 1 1 calc R . .
C42 C 0.9558(4) 0.0008(4) 0.6628(3) 0.0550(17) Uani 1 1 d . . .
H42A H 1.0036 -0.0397 0.6609 0.082 Uiso 1 1 calc R . .
H42B H 0.9694 0.0652 0.6502 0.082 Uiso 1 1 calc R . .
H42C H 0.9101 -0.0222 0.6290 0.082 Uiso 1 1 calc R . .
C43 C 0.9009(4) -0.0985(4) 0.7581(4) 0.0546(17) Uani 1 1 d . . .
H43A H 0.9459 -0.1438 0.7591 0.082 Uiso 1 1 calc R . .
H43B H 0.8558 -0.1178 0.7222 0.082 Uiso 1 1 calc R . .
H43C H 0.8817 -0.0964 0.8053 0.082 Uiso 1 1 calc R . .
S1 S 0.71923(9) 0.43941(9) 0.89732(7) 0.0365(3) Uani 1 1 d . . .
S2 S 0.76562(8) 0.48167(9) 0.67341(7) 0.0340(3) Uani 1 1 d . . .
P3 P 0.68261(8) 0.56671(8) 0.85637(6) 0.0248(3) Uani 1 1 d . . .
P4 P 0.66309(8) 0.54586(8) 0.69360(6) 0.0251(3) Uani 1 1 d . . .
N2 N 0.6552(2) 0.5793(2) 0.7737(2) 0.0270(9) Uani 1 1 d . . .
C50 C 0.5890(3) 0.5935(3) 0.8998(3) 0.0303(11) Uani 1 1 d . . .
C51 C 0.5269(3) 0.5149(4) 0.8805(3) 0.0422(13) Uani 1 1 d . . .
H51A H 0.4771 0.5279 0.9022 0.063 Uiso 1 1 calc R . .
H51B H 0.5503 0.4549 0.8985 0.063 Uiso 1 1 calc R . .
H51C H 0.5136 0.5116 0.8284 0.063 Uiso 1 1 calc R . .
C52 C 0.5491(4) 0.6857(4) 0.8706(3) 0.0465(14) Uani 1 1 d . . .
H52A H 0.4982 0.6960 0.8913 0.070 Uiso 1 1 calc R . .
H52B H 0.5371 0.6818 0.8184 0.070 Uiso 1 1 calc R . .
H52C H 0.5867 0.7381 0.8834 0.070 Uiso 1 1 calc R . .
C53 C 0.6067(4) 0.5990(4) 0.9813(3) 0.0476(15) Uani 1 1 d . . .
H53A H 0.5552 0.6065 1.0016 0.071 Uiso 1 1 calc R . .
H53B H 0.6424 0.6529 0.9947 0.071 Uiso 1 1 calc R . .
H53C H 0.6340 0.5412 0.9997 0.071 Uiso 1 1 calc R . .
C60 C 0.7687(3) 0.6495(4) 0.8851(3) 0.0365(12) Uani 1 1 d . . .
C61 C 0.8037(4) 0.6397(5) 0.9645(3) 0.0621(18) Uani 1 1 d . . .
H61A H 0.8540 0.6770 0.9740 0.093 Uiso 1 1 calc R . .
H61B H 0.8161 0.5736 0.9754 0.093 Uiso 1 1 calc R . .
H61C H 0.7634 0.6624 0.9945 0.093 Uiso 1 1 calc R . .
C62 C 0.8377(3) 0.6210(4) 0.8411(3) 0.0486(15) Uani 1 1 d . . .
H62A H 0.8839 0.6644 0.8514 0.073 Uiso 1 1 calc R . .
H62B H 0.8173 0.6237 0.7900 0.073 Uiso 1 1 calc R . .
H62C H 0.8557 0.5570 0.8539 0.073 Uiso 1 1 calc R . .
C63 C 0.7448(4) 0.7516(4) 0.8683(4) 0.0534(16) Uani 1 1 d . . .
H63A H 0.7940 0.7909 0.8737 0.080 Uiso 1 1 calc R . .
H63B H 0.7073 0.7732 0.9014 0.080 Uiso 1 1 calc R . .
H63C H 0.7176 0.7561 0.8191 0.080 Uiso 1 1 calc R . .
C70 C 0.5753(3) 0.4636(3) 0.6655(2) 0.0285(11) Uani 1 1 d . . .
C71 C 0.5833(3) 0.3832(3) 0.7207(3) 0.0351(12) Uani 1 1 d . . .
H71A H 0.5351 0.3424 0.7124 0.053 Uiso 1 1 calc R . .
H71B H 0.5872 0.4096 0.7690 0.053 Uiso 1 1 calc R . .
H71C H 0.6326 0.3466 0.7157 0.053 Uiso 1 1 calc R . .
C72 C 0.5803(3) 0.4181(4) 0.5920(3) 0.0419(13) Uani 1 1 d . . .
H72A H 0.5378 0.3699 0.5829 0.063 Uiso 1 1 calc R . .
H72B H 0.6343 0.3891 0.5917 0.063 Uiso 1 1 calc R . .
H72C H 0.5722 0.4662 0.5546 0.063 Uiso 1 1 calc R . .
C73 C 0.4924(3) 0.5108(4) 0.6649(3) 0.0433(14) Uani 1 1 d . . .
H73A H 0.4493 0.4629 0.6606 0.065 Uiso 1 1 calc R . .
H73B H 0.4832 0.5541 0.6243 0.065 Uiso 1 1 calc R . .
H73C H 0.4912 0.5458 0.7096 0.065 Uiso 1 1 calc R . .
C80 C 0.6533(4) 0.6574(3) 0.6396(3) 0.0401(13) Uani 1 1 d . . .
C81 C 0.5873(4) 0.7224(4) 0.6635(3) 0.0528(16) Uani 1 1 d . . .
H81A H 0.5856 0.7811 0.6361 0.079 Uiso 1 1 calc R . .
H81B H 0.6003 0.7364 0.7146 0.079 Uiso 1 1 calc R . .
H81C H 0.5339 0.6913 0.6551 0.079 Uiso 1 1 calc R . .
C82 C 0.6343(5) 0.6364(4) 0.5593(3) 0.0593(19) Uani 1 1 d . . .
H82A H 0.6341 0.6952 0.5322 0.089 Uiso 1 1 calc R . .
H82B H 0.5806 0.6063 0.5497 0.089 Uiso 1 1 calc R . .
H82C H 0.6763 0.5942 0.5447 0.089 Uiso 1 1 calc R . .
C83 C 0.7355(4) 0.7088(4) 0.6526(3) 0.0560(17) Uani 1 1 d . . .
H83A H 0.7323 0.7673 0.6250 0.084 Uiso 1 1 calc R . .
H83B H 0.7786 0.6687 0.6376 0.084 Uiso 1 1 calc R . .
H83C H 0.7482 0.7232 0.7036 0.084 Uiso 1 1 calc R . .

loop_
_atom_site_aniso_label
_atom_site_aniso_U_11
_atom_site_aniso_U_22
_atom_site_aniso_U_33
_atom_site_aniso_U_23
_atom_site_aniso_U_13
_atom_site_aniso_U_12
Te1 0.02745(19) 0.02665(17) 0.02726(18) -0.00210(12) 0.00290(13) 0.00025(13)
Te2 0.0409(2) 0.03057(18) 0.0325(2) -0.00174(14) 0.01275(16) -0.00330(15)
P1 0.0298(7) 0.0311(7) 0.0257(7) -0.0008(5) 0.0022(6) -0.0043(6)
P2 0.0206(6) 0.0247(6) 0.0318(7) -0.0038(5) 0.0046(5) -0.0006(5)
N1 0.026(2) 0.028(2) 0.026(2) 0.0015(16) 0.0047(17) -0.0034(17)
C10 0.051(4) 0.035(3) 0.030(3) 0.000(2) 0.016(3) -0.007(2)
C11 0.043(4) 0.050(3) 0.052(4) -0.016(3) 0.020(3) -0.011(3)
C12 0.060(4) 0.041(3) 0.035(3) -0.004(2) 0.017(3) -0.005(3)
C13 0.086(5) 0.041(3) 0.052(4) 0.005(3) 0.033(4) -0.010(3)
C20 0.046(3) 0.042(3) 0.030(3) 0.003(2) -0.011(3) -0.005(3)
C21 0.031(3) 0.055(4) 0.058(4) -0.008(3) -0.013(3) -0.010(3)
C22 0.052(4) 0.064(4) 0.043(4) -0.015(3) -0.004(3) -0.015(3)
C23 0.082(5) 0.064(4) 0.050(4) 0.015(3) -0.019(4) 0.010(4)
C30 0.027(3) 0.035(3) 0.036(3) -0.013(2) 0.002(2) -0.002(2)
C31 0.030(3) 0.043(3) 0.051(4) -0.010(3) -0.005(3) 0.003(2)
C32 0.030(3) 0.036(3) 0.072(4) -0.016(3) 0.010(3) -0.011(2)
C33 0.044(4) 0.068(4) 0.042(4) -0.026(3) -0.006(3) 0.001(3)
C40 0.025(3) 0.035(3) 0.055(4) -0.007(2) 0.012(3) 0.003(2)
C41 0.023(3) 0.053(4) 0.084(5) -0.012(3) 0.004(3) 0.014(3)
C42 0.042(4) 0.047(3) 0.081(5) -0.015(3) 0.027(3) 0.004(3)
C43 0.042(4) 0.030(3) 0.093(5) 0.000(3) 0.015(3) 0.012(3)
S1 0.0462(8) 0.0316(7) 0.0318(7) 0.0022(5) 0.0051(6) 0.0139(6)
S2 0.0305(7) 0.0400(7) 0.0326(7) 0.0008(5) 0.0083(6) 0.0028(6)
P3 0.0262(7) 0.0237(6) 0.0246(7) -0.0018(5) 0.0029(5) 0.0008(5)
P4 0.0300(7) 0.0227(6) 0.0227(6) 0.0006(5) 0.0037(5) 0.0002(5)
N2 0.034(2) 0.024(2) 0.023(2) -0.0020(15) 0.0031(18) -0.0003(17)
C50 0.032(3) 0.029(2) 0.030(3) 0.001(2) 0.005(2) 0.008(2)
C51 0.033(3) 0.048(3) 0.048(3) -0.004(3) 0.014(3) -0.003(3)
C52 0.042(3) 0.045(3) 0.054(4) 0.007(3) 0.015(3) 0.015(3)
C53 0.052(4) 0.060(4) 0.032(3) -0.005(3) 0.011(3) 0.008(3)
C60 0.032(3) 0.043(3) 0.035(3) -0.012(2) 0.005(2) -0.011(2)
C61 0.048(4) 0.093(5) 0.042(4) -0.021(3) -0.011(3) -0.017(4)
C62 0.027(3) 0.060(4) 0.060(4) -0.017(3) 0.013(3) -0.012(3)
C63 0.057(4) 0.034(3) 0.071(4) -0.017(3) 0.014(3) -0.017(3)
C70 0.027(3) 0.034(3) 0.024(3) -0.004(2) 0.001(2) -0.002(2)
C71 0.041(3) 0.029(3) 0.033(3) -0.004(2) 0.000(2) -0.005(2)
C72 0.044(3) 0.038(3) 0.042(3) -0.010(2) -0.001(3) -0.004(3)
C73 0.031(3) 0.049(3) 0.049(4) 0.005(3) 0.000(3) 0.002(3)
C80 0.067(4) 0.023(3) 0.030(3) 0.003(2) 0.006(3) 0.001(3)
C81 0.081(5) 0.029(3) 0.047(4) 0.006(2) 0.002(3) 0.014(3)
C82 0.111(6) 0.035(3) 0.031(3) 0.010(2) 0.007(3) 0.007(3)
C83 0.087(5) 0.035(3) 0.050(4) 0.005(3) 0.024(3) -0.018(3)

loop_
_atom_type_symbol
_atom_type_description
_atom_type_scat_dispersion_real
_atom_type_scat_dispersion_imag
_atom_type_scat_source
C C 0.0033 0.0016 'International Tables Vol C Tables 4.2.6.8 and 6.1.1.4'
H H 0.0000 0.0000 'International Tables Vol C Tables 4.2.6.8 and 6.1.1.4'
N N 0.0061 0.0033 'International Tables Vol C Tables 4.2.6.8 and 6.1.1.4'
P P 0.1023 0.0942 'International Tables Vol C Tables 4.2.6.8 and 6.1.1.4'
S S 0.1246 0.1234 'International Tables Vol C Tables 4.2.6.8 and 6.1.1.4'
Te Te -0.5308 1.6751 'International Tables Vol C Tables 4.2.6.8 and 6.1.1.4'

loop_
_geom_angle_atom_site_label_1
_geom_angle_atom_site_label_2
_geom_angle_atom_site_label_3
_geom_angle
_geom_angle_site_symmetry_1
_geom_angle_site_symmetry_3
_geom_angle_publ_flag
P1 Te1 Te2 86.01(3) . . ?
P1 Te1 S1 94.12(4) . . ?
Te2 Te1 S1 178.23(3) . . ?
P2 Te2 Te1 89.08(3) . . ?
N1 P1 C20 111.9(2) . . ?
N1 P1 C10 105.1(2) . . ?
C20 P1 C10 111.8(3) . . ?
N1 P1 Te1 108.28(14) . . ?
C20 P1 Te1 107.38(17) . . ?
C10 P1 Te1 112.34(17) . . ?
N1 P2 C30 111.0(2) . . ?
N1 P2 C40 109.0(2) . . ?
C30 P2 C40 110.9(2) . . ?
N1 P2 Te2 109.87(14) . . ?
C30 P2 Te2 108.83(17) . . ?
C40 P2 Te2 107.15(17) . . ?
P2 N1 P1 132.1(2) . . ?
C13 C10 C11 108.8(5) . . ?
C13 C10 C12 109.1(4) . . ?
C11 C10 C12 107.6(5) . . ?
C13 C10 P1 109.0(4) . . ?
C11 C10 P1 108.5(4) . . ?
C12 C10 P1 113.6(4) . . ?
C21 C20 C23 109.7(5) . . ?
C21 C20 C22 107.8(5) . . ?
C23 C20 C22 110.4(5) . . ?
C21 C20 P1 107.4(3) . . ?
C23 C20 P1 110.4(4) . . ?
C22 C20 P1 111.1(4) . . ?
C33 C30 C32 109.3(4) . . ?
C33 C30 C31 107.1(4) . . ?
C32 C30 C31 108.4(4) . . ?
C33 C30 P2 112.5(4) . . ?
C32 C30 P2 110.5(4) . . ?
C31 C30 P2 108.9(3) . . ?
C41 C40 C43 108.0(5) . . ?
C41 C40 C42 107.1(5) . . ?
C43 C40 C42 111.0(5) . . ?
C41 C40 P2 108.1(3) . . ?
C43 C40 P2 110.2(4) . . ?
C42 C40 P2 112.3(4) . . ?
P3 S1 Te1 110.71(6) . . ?
N2 P3 C60 109.1(2) . . ?
N2 P3 C50 105.0(2) . . ?
C60 P3 C50 112.4(2) . . ?
N2 P3 S1 120.74(15) . . ?
C60 P3 S1 105.88(18) . . ?
C50 P3 S1 103.72(16) . . ?
N2 P4 C80 104.3(2) . . ?
N2 P4 C70 107.4(2) . . ?
C80 P4 C70 111.2(2) . . ?
N2 P4 S2 118.99(16) . . ?
C80 P4 S2 107.48(19) . . ?
C70 P4 S2 107.45(16) . . ?
P3 N2 P4 148.2(3) . . ?
C51 C50 C53 108.4(4) . . ?
C51 C50 C52 107.3(4) . . ?
C53 C50 C52 109.5(4) . . ?
C51 C50 P3 108.1(3) . . ?
C53 C50 P3 112.6(4) . . ?
C52 C50 P3 110.8(3) . . ?
C63 C60 C61 110.0(5) . . ?
C63 C60 C62 109.1(5) . . ?
C61 C60 C62 106.7(5) . . ?
C63 C60 P3 111.9(4) . . ?
C61 C60 P3 113.7(4) . . ?
C62 C60 P3 105.2(3) . . ?
C73 C70 C71 109.5(4) . . ?
C73 C70 C72 109.2(4) . . ?
C71 C70 C72 106.5(4) . . ?
C73 C70 P4 112.6(3) . . ?
C71 C70 P4 105.9(3) . . ?
C72 C70 P4 112.8(3) . . ?
C83 C80 C82 108.5(5) . . ?
C83 C80 C81 108.0(4) . . ?
C82 C80 C81 110.0(5) . . ?
C83 C80 P4 107.6(4) . . ?
C82 C80 P4 111.2(3) . . ?
C81 C80 P4 111.5(4) . . ?

loop_
_geom_bond_atom_site_label_1
_geom_bond_atom_site_label_2
_geom_bond_distance
_geom_bond_site_symmetry_2
_geom_bond_publ_flag
Te1 P1 2.5872(13) . ?
Te1 Te2 2.8682(7) . ?
Te1 S1 2.8934(14) . ?
Te2 P2 2.4391(13) . ?
P1 N1 1.619(4) . ?
P1 C20 1.879(5) . ?
P1 C10 1.883(5) . ?
P2 N1 1.596(4) . ?
P2 C30 1.868(5) . ?
P2 C40 1.872(5) . ?
C10 C13 1.533(7) . ?
C10 C11 1.533(8) . ?
C10 C12 1.547(7) . ?
C20 C21 1.526(8) . ?
C20 C23 1.548(8) . ?
C20 C22 1.552(8) . ?
C30 C33 1.534(7) . ?
C30 C32 1.536(7) . ?
C30 C31 1.539(7) . ?
C40 C41 1.534(8) . ?
C40 C43 1.538(7) . ?
C40 C42 1.543(8) . ?
S1 P3 2.0313(17) . ?
S2 P4 1.9982(18) . ?
P3 N2 1.576(4) . ?
P3 C60 1.871(5) . ?
P3 C50 1.873(5) . ?
P4 N2 1.604(4) . ?
P4 C80 1.882(5) . ?
P4 C70 1.884(5) . ?
C50 C51 1.527(7) . ?
C50 C53 1.529(7) . ?
C50 C52 1.538(7) . ?
C60 C63 1.529(7) . ?
C60 C61 1.541(8) . ?
C60 C62 1.542(7) . ?
C70 C73 1.520(7) . ?
C70 C71 1.541(7) . ?
C70 C72 1.543(7) . ?
C80 C83 1.532(8) . ?
C80 C82 1.537(7) . ?
C80 C81 1.537(8) . ?
